data_4069672
loop_
_publ_author_name
'Hayes, Paul G.'
'Waterman, Rory'
'Glaser, Paul B.'
'Tilley, T. Don'

_publ_section_title
;
 Synthesis, Structure, and Reactivity of Neutral Hydrogen-Substituted
 Ruthenium Silylene and Germylene Complexes
;
_journal_issue 17
_journal_name_full Organometallics
_journal_page_first 5082
_journal_paper_doi 10.1021/om900348m
_journal_volume 28
_journal_year 2009
_chemical_formula_sum 'C32 H57 P Ru Si'
_chemical_formula_weight 601.91
_chemical_name_common Ru=SiHtrip
_chemical_name_systematic
; 
 ? 
;
_space_group_IT_number 14
_symmetry_cell_setting monoclinic
_symmetry_space_group_name_Hall '-P 2ybc'
_symmetry_space_group_name_H-M 'P 1 21/c 1'
_atom_sites_solution_hydrogens geom
_atom_sites_solution_primary direct
_atom_sites_solution_secondary difmap
_audit_creation_method SHELXL-97
_cell_angle_alpha 90.00
_cell_angle_beta 98.959(4)
_cell_angle_gamma 90.00
_cell_formula_units_Z 4
_cell_length_a 18.746(5)
_cell_length_b 9.242(2)
_cell_length_c 19.371(5)
_cell_measurement_temperature 168(2)
_cell_volume 3315.1(14)
_computing_cell_refinement 'Bruker SMART'
_computing_data_collection 'Bruker SMART'
_computing_data_reduction 'Bruker SHELXTL'
_computing_molecular_graphics 'Bruker SHELXTL'
_computing_publication_material 'Bruker SHELXTL'
_computing_structure_refinement 'SHELXL-97 (Sheldrick, 1997)'
_computing_structure_solution 'SHELXS-97 (Sheldrick, 1990)'
_diffrn_ambient_temperature 168(2)
_diffrn_measured_fraction_theta_full 0.990
_diffrn_measured_fraction_theta_max 0.990
_diffrn_measurement_device_type 'CCD area detector'
_diffrn_measurement_method 'phi and omega scans'
_diffrn_radiation_monochromator graphite
_diffrn_radiation_source 'fine-focus sealed tube'
_diffrn_radiation_type MoK\a
_diffrn_radiation_wavelength 0.71073
_diffrn_reflns_av_R_equivalents 0.0533
_diffrn_reflns_av_sigmaI/netI 0.0876
_diffrn_reflns_limit_h_max 19
_diffrn_reflns_limit_h_min -21
_diffrn_reflns_limit_k_max 10
_diffrn_reflns_limit_k_min -6
_diffrn_reflns_limit_l_max 22
_diffrn_reflns_limit_l_min -22
_diffrn_reflns_number 14704
_diffrn_reflns_theta_full 24.80
_diffrn_reflns_theta_max 24.80
_diffrn_reflns_theta_min 3.06
_exptl_absorpt_coefficient_mu 0.575
_exptl_absorpt_correction_T_max 0.9555
_exptl_absorpt_correction_T_min 0.9187
_exptl_absorpt_correction_type empirical
_exptl_absorpt_process_details 'SHELXL-97 (Sheldrick, 1997)'
_exptl_crystal_colour orange
_exptl_crystal_density_diffrn 1.206
_exptl_crystal_density_method 'not measured'
_exptl_crystal_description block
_exptl_crystal_F_000 1288
_exptl_crystal_size_max 0.15
_exptl_crystal_size_mid 0.10
_exptl_crystal_size_min 0.08
_refine_diff_density_max 0.502
_refine_diff_density_min -0.595
_refine_diff_density_rms 0.070
_refine_ls_extinction_method none
_refine_ls_goodness_of_fit_ref 0.890
_refine_ls_hydrogen_treatment mixed
_refine_ls_matrix_type full
_refine_ls_number_parameters 324
_refine_ls_number_reflns 5651
_refine_ls_number_restraints 0
_refine_ls_restrained_S_all 0.890
_refine_ls_R_factor_all 0.0733
_refine_ls_R_factor_gt 0.0409
_refine_ls_shift/su_max 0.001
_refine_ls_shift/su_mean 0.000
_refine_ls_structure_factor_coef Fsqd
_refine_ls_weighting_details 'calc w=1/[\s^2^(Fo^2^)+(0.0359P)^2^+0.0000P] where P=(Fo^2^+2Fc^2^)/3'
_refine_ls_weighting_scheme calc
_refine_ls_wR_factor_gt 0.0851
_refine_ls_wR_factor_ref 0.0923
_reflns_number_gt 3703
_reflns_number_total 5651
_reflns_threshold_expression >2sigma(I)
_cod_data_source_file om900348m_si_002.cif
_cod_data_source_block ph1118t
_cod_depositor_comments
;
The following automatic conversions were performed:

'_symmetry_cell_setting' value 'Monoclinic' changed to 'monoclinic'
according to /home/saulius/struct/CIF-dictionaries/cif_core.dic
dictionary named 'cif_core.dic' version 2.4.2 from 2011-04-26.

Automatic conversion script
Id: cif_fix_values 1715 2011-07-08 13:25:40Z adriana 
;
_cod_original_cell_volume 3315.1(15)
_cod_original_sg_symbol_H-M P2(1)/c
_cod_database_code 4069672

loop_
_symmetry_equiv_pos_as_xyz
'x, y, z'
'-x, y+1/2, -z+1/2'
'-x, -y, -z'
'x, -y-1/2, z-1/2'

loop_
_atom_site_label
_atom_site_type_symbol
_atom_site_fract_x
_atom_site_fract_y
_atom_site_fract_z
_atom_site_U_iso_or_equiv
_atom_site_adp_type
_atom_site_occupancy
_atom_site_symmetry_multiplicity
_atom_site_calc_flag
_atom_site_refinement_flags
Ru Ru -0.327018(16) 1.45330(4) 0.906071(16) 0.03284(12) Uani 1 1 d .
P P -0.33335(5) 1.43341(12) 0.78837(5) 0.0338(3) Uani 1 1 d .
Si Si -0.21113(6) 1.50788(14) 0.92242(6) 0.0423(3) Uani 1 1 d .
C3 C -0.2813(2) 1.5633(5) 0.74326(19) 0.0397(10) Uani 1 1 d .
H3A H -0.2302 1.5574 0.7673 0.048 Uiso 1 1 calc R
C16 C -0.11637(19) 1.5113(4) 1.05408(19) 0.0332(10) Uani 1 1 d .
C4 C -0.3084(2) 1.2557(5) 0.7542(2) 0.0456(12) Uani 1 1 d .
H4A H -0.3209 1.2583 0.7021 0.055 Uiso 1 1 calc R
C2 C -0.4233(2) 1.4547(5) 0.7362(2) 0.0536(12) Uani 1 1 d .
H2A H -0.4197 1.4443 0.6865 0.080 Uiso 1 1 calc R
H2B H -0.4423 1.5508 0.7445 0.080 Uiso 1 1 calc R
H2C H -0.4558 1.3804 0.7496 0.080 Uiso 1 1 calc R
C14 C -0.0763(2) 1.7260(5) 1.1210(2) 0.0432(11) Uani 1 1 d .
C15 C -0.0783(2) 1.5784(5) 1.1131(2) 0.0409(11) Uani 1 1 d .
H15A H -0.0529 1.5198 1.1491 0.049 Uiso 1 1 calc R
C161 C -0.1141(2) 1.3489(4) 1.0460(2) 0.0395(10) Uani 1 1 d .
H16A H -0.1574 1.3195 1.0121 0.047 Uiso 1 1 calc R
C12 C -0.1514(2) 1.7469(4) 1.0072(2) 0.0359(10) Uani 1 1 d .
C32 C -0.2796(2) 1.5345(5) 0.6655(2) 0.0602(14) Uani 1 1 d .
H32A H -0.2507 1.6095 0.6470 0.090 Uiso 1 1 calc R
H32B H -0.3289 1.5363 0.6397 0.090 Uiso 1 1 calc R
H32C H -0.2579 1.4395 0.6600 0.090 Uiso 1 1 calc R
C55 C -0.4399(3) 1.3988(7) 0.9257(3) 0.0629(15) Uani 1 1 d .
C11 C -0.15443(19) 1.5957(4) 1.00030(18) 0.0301(9) Uani 1 1 d .
C42 C -0.2282(2) 1.2242(5) 0.7723(2) 0.0564(13) Uani 1 1 d .
H42A H -0.2176 1.1300 0.7530 0.085 Uiso 1 1 calc R
H42B H -0.2143 1.2226 0.8232 0.085 Uiso 1 1 calc R
H42C H -0.2008 1.2998 0.7524 0.085 Uiso 1 1 calc R
C41 C -0.3523(3) 1.1338(5) 0.7810(2) 0.0652(14) Uani 1 1 d .
H41A H -0.3389 1.0411 0.7621 0.098 Uiso 1 1 calc R
H41B H -0.4039 1.1516 0.7660 0.098 Uiso 1 1 calc R
H41C H -0.3421 1.1308 0.8322 0.098 Uiso 1 1 calc R
C13 C -0.1122(2) 1.8076(5) 1.0671(2) 0.0444(11) Uani 1 1 d .
H13A H -0.1102 1.9100 1.0709 0.053 Uiso 1 1 calc R
C31 C -0.3062(2) 1.7176(5) 0.7531(2) 0.0572(13) Uani 1 1 d .
H31A H -0.2779 1.7846 0.7290 0.086 Uiso 1 1 calc R
H31B H -0.2993 1.7409 0.8031 0.086 Uiso 1 1 calc R
H31C H -0.3575 1.7267 0.7336 0.086 Uiso 1 1 calc R
C51 C -0.3882(3) 1.3519(6) 0.9832(3) 0.0616(14) Uani 1 1 d .
C54 C -0.4333(2) 1.5483(7) 0.9208(2) 0.0609(14) Uani 1 1 d .
C52 C -0.3527(2) 1.4752(7) 1.0140(2) 0.0548(14) Uani 1 1 d .
C121 C -0.1878(2) 1.8414(5) 0.9479(2) 0.0479(12) Uani 1 1 d .
H12A H -0.2326 1.7899 0.9261 0.057 Uiso 1 1 calc R
C163 C -0.0477(3) 1.3037(5) 1.0160(3) 0.0772(16) Uani 1 1 d .
H16B H -0.0465 1.3551 0.9719 0.116 Uiso 1 1 calc R
H16C H -0.0493 1.1992 1.0073 0.116 Uiso 1 1 calc R
H16D H -0.0044 1.3275 1.0492 0.116 Uiso 1 1 calc R
C123 C -0.2106(3) 1.9891(5) 0.9702(3) 0.0749(16) Uani 1 1 d .
H12B H -0.2343 2.0423 0.9292 0.112 Uiso 1 1 calc R
H12C H -0.1680 2.0428 0.9921 0.112 Uiso 1 1 calc R
H12D H -0.2444 1.9778 1.0037 0.112 Uiso 1 1 calc R
C122 C -0.1397(3) 1.8559(6) 0.8921(2) 0.0768(16) Uani 1 1 d .
H12E H -0.1265 1.7595 0.8773 0.115 Uiso 1 1 calc R
H12F H -0.0959 1.9094 0.9112 0.115 Uiso 1 1 calc R
H12G H -0.1657 1.9083 0.8519 0.115 Uiso 1 1 calc R
C53 C -0.3814(3) 1.5961(6) 0.9751(3) 0.0616(15) Uani 1 1 d .
C162 C -0.1162(3) 1.2666(5) 1.1144(2) 0.0763(16) Uani 1 1 d .
H16E H -0.1595 1.2947 1.1337 0.114 Uiso 1 1 calc R
H16F H -0.0731 1.2901 1.1479 0.114 Uiso 1 1 calc R
H16G H -0.1175 1.1623 1.1051 0.114 Uiso 1 1 calc R
C521 C -0.3016(3) 1.4803(9) 1.0820(2) 0.137(3) Uani 1 1 d .
H52A H -0.3292 1.4925 1.1206 0.206 Uiso 1 1 calc R
H52B H -0.2683 1.5619 1.0814 0.206 Uiso 1 1 calc R
H52C H -0.2741 1.3899 1.0882 0.206 Uiso 1 1 calc R
C531 C -0.3623(4) 1.7525(6) 0.9932(4) 0.144(3) Uani 1 1 d .
H53A H -0.3950 1.7904 1.0237 0.216 Uiso 1 1 calc R
H53B H -0.3672 1.8100 0.9502 0.216 Uiso 1 1 calc R
H53C H -0.3124 1.7580 1.0173 0.216 Uiso 1 1 calc R
C551 C -0.4980(3) 1.3080(9) 0.8845(3) 0.173(4) Uani 1 1 d .
H55A H -0.5403 1.3061 0.9085 0.259 Uiso 1 1 calc R
H55B H -0.4800 1.2092 0.8805 0.259 Uiso 1 1 calc R
H55C H -0.5114 1.3495 0.8378 0.259 Uiso 1 1 calc R
C511 C -0.3797(4) 1.1997(6) 1.0087(4) 0.157(4) Uani 1 1 d .
H51A H -0.4130 1.1816 1.0420 0.235 Uiso 1 1 calc R
H51B H -0.3299 1.1844 1.0319 0.235 Uiso 1 1 calc R
H51C H -0.3905 1.1332 0.9691 0.235 Uiso 1 1 calc R
C541 C -0.4840(3) 1.6489(9) 0.8753(3) 0.159(4) Uani 1 1 d .
H54A H -0.5261 1.6691 0.8979 0.238 Uiso 1 1 calc R
H54B H -0.4997 1.6031 0.8298 0.238 Uiso 1 1 calc R
H54C H -0.4589 1.7396 0.8685 0.238 Uiso 1 1 calc R
C141 C -0.0351(3) 1.7958(6) 1.1862(2) 0.0654(15) Uani 1 1 d .
H14A H -0.0164 1.7070 1.2125 0.078 Uiso 1 1 calc R
C143 C -0.0814(3) 1.8503(7) 1.2329(2) 0.092(2) Uani 1 1 d .
H14B H -0.0519 1.8890 1.2750 0.138 Uiso 1 1 calc R
H14C H -0.1118 1.7716 1.2458 0.138 Uiso 1 1 calc R
H14D H -0.1121 1.9273 1.2096 0.138 Uiso 1 1 calc R
C142 C 0.0292(3) 1.8601(9) 1.1783(3) 0.143(4) Uani 1 1 d .
H14E H 0.0534 1.8951 1.2237 0.214 Uiso 1 1 calc R
H14F H 0.0199 1.9417 1.1458 0.214 Uiso 1 1 calc R
H14G H 0.0601 1.7894 1.1596 0.214 Uiso 1 1 calc R
H2 H -0.1568(18) 1.464(4) 0.8799(18) 0.053(11) Uiso 1 1 d .
H1 H -0.281(2) 1.315(4) 0.9016(19) 0.072(13) Uiso 1 1 d .

loop_
_atom_site_aniso_label
_atom_site_aniso_U_11
_atom_site_aniso_U_22
_atom_site_aniso_U_33
_atom_site_aniso_U_23
_atom_site_aniso_U_13
_atom_site_aniso_U_12
Ru 0.02845(18) 0.0442(2) 0.02495(18) -0.00190(18) 0.00135(13) 0.00323(18)
P 0.0365(6) 0.0379(7) 0.0246(6) -0.0032(5) -0.0028(4) 0.0025(5)
Si 0.0399(7) 0.0572(9) 0.0300(6) -0.0107(6) 0.0066(5) -0.0094(6)
C3 0.048(3) 0.045(3) 0.025(2) 0.004(2) 0.0003(18) -0.002(2)
C16 0.027(2) 0.043(3) 0.029(2) -0.0026(19) 0.0032(18) 0.0007(18)
C4 0.066(3) 0.041(3) 0.028(2) -0.009(2) 0.003(2) 0.005(2)
C2 0.049(3) 0.070(3) 0.036(2) -0.004(2) -0.012(2) 0.001(3)
C14 0.030(2) 0.061(3) 0.036(3) -0.012(2) -0.0025(19) 0.002(2)
C15 0.034(2) 0.057(3) 0.029(2) 0.000(2) -0.0024(18) 0.006(2)
C161 0.042(3) 0.040(3) 0.037(2) 0.003(2) 0.007(2) 0.006(2)
C12 0.035(2) 0.034(3) 0.038(2) 0.000(2) 0.0034(19) 0.006(2)
C32 0.081(3) 0.069(4) 0.030(2) 0.011(2) 0.008(2) 0.001(3)
C55 0.038(3) 0.098(5) 0.058(3) -0.026(3) 0.023(3) -0.019(3)
C11 0.028(2) 0.035(3) 0.027(2) -0.0019(18) 0.0047(17) 0.0014(18)
C42 0.073(3) 0.053(3) 0.046(3) -0.003(2) 0.018(2) 0.020(3)
C41 0.091(4) 0.038(3) 0.061(3) -0.011(3) -0.004(3) -0.006(3)
C13 0.040(3) 0.033(3) 0.058(3) -0.018(2) 0.003(2) -0.004(2)
C31 0.070(3) 0.045(3) 0.052(3) 0.007(2) -0.004(2) 0.001(3)
C51 0.071(4) 0.056(4) 0.070(4) 0.015(3) 0.052(3) 0.017(3)
C54 0.036(3) 0.096(5) 0.054(3) 0.011(4) 0.015(2) 0.027(3)
C52 0.042(3) 0.099(5) 0.026(2) -0.005(3) 0.014(2) -0.002(3)
C121 0.048(3) 0.037(3) 0.055(3) 0.003(2) -0.003(2) -0.001(2)
C163 0.076(4) 0.046(4) 0.117(5) -0.008(3) 0.036(3) 0.003(3)
C123 0.093(4) 0.047(4) 0.079(4) 0.004(3) -0.004(3) 0.018(3)
C122 0.093(4) 0.075(4) 0.061(3) 0.028(3) 0.007(3) 0.022(3)
C53 0.069(4) 0.063(4) 0.064(4) -0.014(3) 0.047(3) -0.001(3)
C162 0.105(4) 0.056(4) 0.065(4) 0.009(3) 0.004(3) 0.010(3)
C521 0.058(4) 0.330(11) 0.024(3) -0.006(4) 0.008(3) -0.008(5)
C531 0.214(8) 0.073(5) 0.185(7) -0.062(5) 0.160(6) -0.032(5)
C551 0.092(5) 0.304(12) 0.140(6) -0.132(7) 0.074(4) -0.129(6)
C511 0.224(8) 0.079(5) 0.213(8) 0.070(5) 0.180(7) 0.055(5)
C541 0.123(6) 0.256(10) 0.109(5) 0.076(6) 0.057(4) 0.142(6)
C141 0.057(3) 0.084(4) 0.053(3) -0.032(3) 0.000(3) -0.006(3)
C143 0.071(4) 0.156(6) 0.051(3) -0.046(4) 0.012(3) -0.032(4)
C142 0.083(5) 0.276(10) 0.075(4) -0.084(5) 0.029(3) -0.097(6)

loop_
_atom_type_symbol
_atom_type_description
_atom_type_scat_dispersion_real
_atom_type_scat_dispersion_imag
_atom_type_scat_source
C C 0.0033 0.0016 'International Tables Vol C Tables 4.2.6.8 and 6.1.1.4'
H H 0.0000 0.0000 'International Tables Vol C Tables 4.2.6.8 and 6.1.1.4'
Si Si 0.0817 0.0704 'International Tables Vol C Tables 4.2.6.8 and 6.1.1.4'
P P 0.1023 0.0942 'International Tables Vol C Tables 4.2.6.8 and 6.1.1.4'
Ru Ru -1.2594 0.8363 'International Tables Vol C Tables 4.2.6.8 and 6.1.1.4'

loop_
_geom_angle_atom_site_label_1
_geom_angle_atom_site_label_2
_geom_angle_atom_site_label_3
_geom_angle
Si Ru C52 101.34(12)
Si Ru C51 126.79(16)
C52 Ru C51 36.78(17)
Si Ru C53 108.05(15)
C52 Ru C53 36.77(17)
C51 Ru C53 61.10(18)
Si Ru C54 140.32(18)
C52 Ru C54 61.14(16)
C51 Ru C54 61.15(18)
C53 Ru C54 36.22(17)
Si Ru C55 162.29(13)
C52 Ru C55 61.19(16)
C51 Ru C55 36.99(17)
C53 Ru C55 60.38(18)
C54 Ru C55 36.03(18)
Si Ru P 93.38(4)
C52 Ru P 164.70(12)
C51 Ru P 133.42(17)
C53 Ru P 133.70(16)
C54 Ru P 104.56(13)
C55 Ru P 104.27(13)
C2 P C3 100.2(2)
C2 P C4 99.1(2)
C3 P C4 103.0(2)
C2 P Ru 116.36(14)
C3 P Ru 118.21(13)
C4 P Ru 116.90(14)
C11 Si Ru 129.24(12)
C31 C3 C32 109.8(3)
C31 C3 P 110.8(3)
C32 C3 P 116.4(3)
C15 C16 C11 119.8(4)
C15 C16 C161 120.5(4)
C11 C16 C161 119.7(3)
C42 C4 C41 110.2(4)
C42 C4 P 112.5(3)
C41 C4 P 110.5(3)
C15 C14 C13 117.3(4)
C15 C14 C141 121.1(4)
C13 C14 C141 121.6(4)
C14 C15 C16 122.3(4)
C16 C161 C163 110.6(3)
C16 C161 C162 113.5(3)
C163 C161 C162 109.2(4)
C13 C12 C11 119.3(4)
C13 C12 C121 121.1(4)
C11 C12 C121 119.6(3)
C54 C55 C51 107.4(4)
C54 C55 C551 125.7(6)
C51 C55 C551 126.4(7)
C54 C55 Ru 70.9(3)
C51 C55 Ru 70.1(3)
C551 C55 Ru 130.9(3)
C16 C11 C12 118.3(3)
C16 C11 Si 120.8(3)
C12 C11 Si 120.9(3)
C14 C13 C12 123.0(4)
C52 C51 C55 107.7(5)
C52 C51 C511 127.2(6)
C55 C51 C511 124.8(7)
C52 C51 Ru 71.6(3)
C55 C51 Ru 72.9(3)
C511 C51 Ru 125.4(3)
C53 C54 C55 108.8(5)
C53 C54 C541 123.3(7)
C55 C54 C541 126.6(6)
C53 C54 Ru 71.8(3)
C55 C54 Ru 73.1(3)
C541 C54 Ru 131.2(3)
C51 C52 C53 107.5(4)
C51 C52 C521 126.3(6)
C53 C52 C521 125.6(6)
C51 C52 Ru 71.6(2)
C53 C52 Ru 71.9(2)
C521 C52 Ru 128.6(3)
C123 C121 C122 110.4(4)
C123 C121 C12 114.6(4)
C122 C121 C12 110.0(3)
C54 C53 C52 108.5(5)
C54 C53 C531 126.2(6)
C52 C53 C531 125.2(6)
C54 C53 Ru 72.0(3)
C52 C53 Ru 71.3(3)
C531 C53 Ru 126.0(3)
C142 C141 C143 123.0(5)
C142 C141 C14 115.6(4)
C143 C141 C14 113.1(4)

loop_
_geom_bond_atom_site_label_1
_geom_bond_atom_site_label_2
_geom_bond_distance
Ru Si 2.2046(13)
Ru C52 2.227(4)
Ru C51 2.228(4)
Ru C53 2.234(4)
Ru C54 2.236(4)
Ru C55 2.264(4)
Ru P 2.2721(12)
P C2 1.836(4)
P C3 1.849(4)
P C4 1.858(4)
Si C11 1.888(4)
C3 C31 1.522(5)
C3 C32 1.536(5)
C16 C15 1.395(5)
C16 C11 1.404(5)
C16 C161 1.510(5)
C4 C42 1.519(5)
C4 C41 1.532(6)
C14 C15 1.373(6)
C14 C13 1.376(5)
C14 C141 1.518(5)
C161 C163 1.512(5)
C161 C162 1.533(5)
C12 C13 1.390(5)
C12 C11 1.404(5)
C12 C121 1.519(5)
C55 C54 1.392(7)
C55 C51 1.425(7)
C55 C551 1.502(6)
C51 C52 1.406(7)
C51 C511 1.490(7)
C54 C53 1.389(6)
C54 C541 1.511(7)
C52 C53 1.407(7)
C52 C521 1.503(6)
C121 C123 1.513(6)
C121 C122 1.516(6)
C53 C531 1.516(7)
C141 C142 1.374(6)
C141 C143 1.437(6)

loop_
_geom_torsion_atom_site_label_1
_geom_torsion_atom_site_label_2
_geom_torsion_atom_site_label_3
_geom_torsion_atom_site_label_4
_geom_torsion
Si Ru P C2 -157.77(18)
C52 Ru P C2 6.4(6)
C51 Ru P C2 50.4(2)
C53 Ru P C2 -38.7(3)
C54 Ru P C2 -13.5(3)
C55 Ru P C2 23.8(2)
Si Ru P C3 -38.47(16)
C52 Ru P C3 125.7(6)
C51 Ru P C3 169.7(2)
C53 Ru P C3 80.6(2)
C54 Ru P C3 105.8(2)
C55 Ru P C3 143.1(2)
Si Ru P C4 85.48(17)
C52 Ru P C4 -110.4(6)
C51 Ru P C4 -66.4(2)
C53 Ru P C4 -155.5(2)
C54 Ru P C4 -130.2(2)
C55 Ru P C4 -93.0(2)
C52 Ru Si C11 -14.0(2)
C51 Ru Si C11 -43.6(2)
C53 Ru Si C11 23.4(2)
C54 Ru Si C11 44.0(3)
C55 Ru Si C11 -23.1(6)
P Ru Si C11 161.76(17)
C2 P C3 C31 66.5(3)
C4 P C3 C31 168.5(3)
Ru P C3 C31 -60.9(3)
C2 P C3 C32 -59.9(3)
C4 P C3 C32 42.0(3)
Ru P C3 C32 172.6(3)
C2 P C4 C42 164.3(3)
C3 P C4 C42 61.6(3)
Ru P C4 C42 -69.8(3)
C2 P C4 C41 -72.0(3)
C3 P C4 C41 -174.8(3)
Ru P C4 C41 53.8(3)
C13 C14 C15 C16 -1.6(6)
C141 C14 C15 C16 179.3(4)
C11 C16 C15 C14 -0.1(6)
C161 C16 C15 C14 177.0(4)
C15 C16 C161 C163 -83.8(5)
C11 C16 C161 C163 93.3(4)
C15 C16 C161 C162 39.4(5)
C11 C16 C161 C162 -143.5(4)
Si Ru C55 C54 89.8(7)
C52 Ru C55 C54 79.6(3)
C51 Ru C55 C54 117.5(4)
C53 Ru C55 C54 37.2(3)
P Ru C55 C54 -95.2(3)
Si Ru C55 C51 -27.7(8)
C52 Ru C55 C51 -37.9(3)
C53 Ru C55 C51 -80.3(3)
C54 Ru C55 C51 -117.5(4)
P Ru C55 C51 147.3(3)
Si Ru C55 C551 -149.2(5)
C52 Ru C55 C551 -159.3(8)
C51 Ru C55 C551 -121.4(9)
C53 Ru C55 C551 158.3(8)
C54 Ru C55 C551 121.1(8)
P Ru C55 C551 25.8(7)
C15 C16 C11 C12 1.5(5)
C161 C16 C11 C12 -175.6(3)
C15 C16 C11 Si -176.2(3)
C161 C16 C11 Si 6.7(5)
C13 C12 C11 C16 -1.1(6)
C121 C12 C11 C16 176.0(3)
C13 C12 C11 Si 176.5(3)
C121 C12 C11 Si -6.4(5)
Ru Si C11 C16 92.7(3)
Ru Si C11 C12 -84.9(3)
C15 C14 C13 C12 2.0(6)
C141 C14 C13 C12 -178.9(4)
C11 C12 C13 C14 -0.7(6)
C121 C12 C13 C14 -177.7(4)
C54 C55 C51 C52 2.1(5)
C551 C55 C51 C52 -169.7(4)
Ru C55 C51 C52 63.5(3)
C54 C55 C51 C511 177.0(4)
C551 C55 C51 C511 5.1(8)
Ru C55 C51 C511 -121.6(5)
C54 C55 C51 Ru -61.4(3)
C551 C55 C51 Ru 126.7(5)
Si Ru C51 C52 53.8(3)
C53 Ru C51 C52 -37.8(3)
C54 Ru C51 C52 -79.4(3)
C55 Ru C51 C52 -116.0(4)
P Ru C51 C52 -162.2(2)
Si Ru C51 C55 169.8(3)
C52 Ru C51 C55 116.0(4)
C53 Ru C51 C55 78.1(3)
C54 Ru C51 C55 36.6(3)
P Ru C51 C55 -46.2(4)
Si Ru C51 C511 -69.3(7)
C52 Ru C51 C511 -123.1(8)
C53 Ru C51 C511 -160.9(7)
C54 Ru C51 C511 157.5(7)
C55 Ru C51 C511 120.9(8)
P Ru C51 C511 74.7(6)
C51 C55 C54 C53 -2.4(5)
C551 C55 C54 C53 169.5(4)
Ru C55 C54 C53 -63.4(3)
C51 C55 C54 C541 -169.9(4)
C551 C55 C54 C541 2.1(8)
Ru C55 C54 C541 129.2(5)
C51 C55 C54 Ru 61.0(3)
C551 C55 C54 Ru -127.1(5)
Si Ru C54 C53 -34.5(4)
C52 Ru C54 C53 37.3(3)
C51 Ru C54 C53 79.5(3)
C55 Ru C54 C53 117.1(4)
P Ru C54 C53 -148.6(3)
Si Ru C54 C55 -151.5(3)
C52 Ru C54 C55 -79.8(3)
C51 Ru C54 C55 -37.5(3)
C53 Ru C54 C55 -117.1(4)
P Ru C54 C55 94.4(3)
Si Ru C54 C541 84.2(7)
C52 Ru C54 C541 156.0(8)
C51 Ru C54 C541 -161.8(8)
C53 Ru C54 C541 118.7(9)
C55 Ru C54 C541 -124.2(8)
P Ru C54 C541 -29.9(7)
C55 C51 C52 C53 -1.0(5)
C511 C51 C52 C53 -175.7(4)
Ru C51 C52 C53 63.4(3)
C55 C51 C52 C521 170.7(4)
C511 C51 C52 C521 -4.0(8)
Ru C51 C52 C521 -124.9(5)
C55 C51 C52 Ru -64.4(3)
C511 C51 C52 Ru 120.9(5)
Si Ru C52 C51 -138.8(3)
C53 Ru C52 C51 116.2(4)
C54 Ru C52 C51 79.5(3)
C55 Ru C52 C51 38.1(3)
P Ru C52 C51 57.4(8)
Si Ru C52 C53 105.0(3)
C51 Ru C52 C53 -116.2(4)
C54 Ru C52 C53 -36.7(3)
C55 Ru C52 C53 -78.1(3)
P Ru C52 C53 -58.8(8)
Si Ru C52 C521 -16.5(6)
C51 Ru C52 C521 122.2(7)
C53 Ru C52 C521 -121.6(7)
C54 Ru C52 C521 -158.3(7)
C55 Ru C52 C521 160.4(7)
P Ru C52 C521 179.6(4)
C13 C12 C121 C123 -29.0(6)
C11 C12 C121 C123 153.9(4)
C13 C12 C121 C122 96.1(5)
C11 C12 C121 C122 -80.9(5)
C55 C54 C53 C52 1.8(5)
C541 C54 C53 C52 169.8(4)
Ru C54 C53 C52 -62.4(3)
C55 C54 C53 C531 -173.9(4)
C541 C54 C53 C531 -6.0(7)
Ru C54 C53 C531 121.9(5)
C55 C54 C53 Ru 64.2(3)
C541 C54 C53 Ru -127.9(5)
C51 C52 C53 C54 -0.5(5)
C521 C52 C53 C54 -172.3(4)
Ru C52 C53 C54 62.8(3)
C51 C52 C53 C531 175.3(4)
C521 C52 C53 C531 3.5(7)
Ru C52 C53 C531 -121.5(4)
C51 C52 C53 Ru -63.2(3)
C521 C52 C53 Ru 125.0(4)
Si Ru C53 C54 157.7(3)
C52 Ru C53 C54 -117.5(4)
C51 Ru C53 C54 -79.7(3)
C55 Ru C53 C54 -37.0(3)
P Ru C53 C54 44.3(4)
Si Ru C53 C52 -84.8(3)
C51 Ru C53 C52 37.9(3)
C54 Ru C53 C52 117.5(4)
C55 Ru C53 C52 80.5(3)
P Ru C53 C52 161.8(2)
Si Ru C53 C531 35.6(6)
C52 Ru C53 C531 120.4(7)
C51 Ru C53 C531 158.3(7)
C54 Ru C53 C531 -122.0(8)
C55 Ru C53 C531 -159.1(7)
P Ru C53 C531 -77.8(6)
C15 C14 C141 C142 105.2(7)
C13 C14 C141 C142 -73.8(7)
C15 C14 C141 C143 -105.2(6)
C13 C14 C141 C143 75.8(6)
